data_2237768
loop_
_publ_author_name
'Thiruselvam, V.'
'Rajakumari, D. Deepa'
'Akila, A.'
'Ponnuswamy, S.'
'Ponnuswamy, M. N.'

_publ_section_title
;
 2-Chloro-1-(2,4,4-trimethyl-2,3,4,5-tetrahydro-1<i>H</i>-1,5-benzodiazepin-1-yl)ethanone
;
_journal_coeditor_code BT6901
_journal_issue 6
_journal_name_full 'Acta Crystallographica Section E'
_journal_page_first o874
_journal_paper_doi 10.1107/S1600536813012324
_journal_volume 69
_journal_year 2013
_chemical_formula_iupac 'C14 H19 Cl N2 O'
_chemical_formula_moiety 'C14 H19 Cl N2 O'
_chemical_formula_sum 'C14 H19 Cl N2 O'
_chemical_formula_weight 266.76
_chemical_name_systematic 2-Chloro-1-(2,4,4-trimethyl-2,3,4,5-tetrahydro-1<i>H</i>-1,5-benzodiazepin-1-yl)ethanone
_space_group_IT_number 14
_symmetry_cell_setting monoclinic
_symmetry_space_group_name_Hall '-P 2yn'
_symmetry_space_group_name_H-M 'P 1 21/n 1'
_atom_sites_solution_hydrogens geom
_atom_sites_solution_primary direct
_atom_sites_solution_secondary difmap
_audit_creation_method SHELXL-97
_cell_angle_alpha 90.00
_cell_angle_beta 93.9530(10)
_cell_angle_gamma 90.00
_cell_formula_units_Z 4
_cell_length_a 10.3971(3)
_cell_length_b 12.2589(3)
_cell_length_c 11.0994(3)
_cell_measurement_reflns_used 3568
_cell_measurement_temperature 293(2)
_cell_measurement_theta_max 28.52
_cell_measurement_theta_min 2.48
_cell_volume 1411.33(7)
_computing_cell_refinement '<i>SAINT</i> (Bruker, 2008)'
_computing_data_collection '<i>APEX2</i> (Bruker, 2008)'
_computing_data_reduction '<i>SAINT</i> (Bruker, 2008)'
_computing_molecular_graphics '<i>ORTEP-3</i> for Windows (Farrugia, 2012)'
_computing_publication_material '<i>SHELXL97</i> (Sheldrick, 2008) and <i>PLATON</i> (Spek, 2009)'
_computing_structure_refinement '<i>SHELXL97</i> (Sheldrick, 2008)'
_computing_structure_solution '<i>SHELXS97</i> (Sheldrick, 2008)'
_diffrn_ambient_temperature 293(2)
_diffrn_measured_fraction_theta_full 0.996
_diffrn_measured_fraction_theta_max 0.996
_diffrn_measurement_device_type 'Bruker SMART APEXII CCD'
_diffrn_measurement_method '\w and \f scans'
_diffrn_radiation_monochromator graphite
_diffrn_radiation_source 'fine-focus sealed tube'
_diffrn_radiation_type MoK\a
_diffrn_radiation_wavelength 0.71073
_diffrn_reflns_av_R_equivalents 0.0179
_diffrn_reflns_av_sigmaI/netI 0.0179
_diffrn_reflns_limit_h_max 13
_diffrn_reflns_limit_h_min -11
_diffrn_reflns_limit_k_max 14
_diffrn_reflns_limit_k_min -16
_diffrn_reflns_limit_l_max 14
_diffrn_reflns_limit_l_min -14
_diffrn_reflns_number 13339
_diffrn_reflns_theta_full 28.52
_diffrn_reflns_theta_max 28.52
_diffrn_reflns_theta_min 2.48
_exptl_absorpt_coefficient_mu 0.261
_exptl_absorpt_correction_T_max 0.949
_exptl_absorpt_correction_T_min 0.942
_exptl_absorpt_correction_type multi-scan
_exptl_absorpt_process_details '(<i>SADABS</i>; Bruker, 2008)'
_exptl_crystal_colour 'Pale yellow'
_exptl_crystal_density_diffrn 1.255
_exptl_crystal_density_method 'not measured'
_exptl_crystal_description Block
_exptl_crystal_F_000 568
_exptl_crystal_size_max 0.23
_exptl_crystal_size_mid 0.22
_exptl_crystal_size_min 0.20
_refine_diff_density_max 0.218
_refine_diff_density_min -0.269
_refine_ls_extinction_method none
_refine_ls_goodness_of_fit_ref 1.067
_refine_ls_hydrogen_treatment mixed
_refine_ls_matrix_type full
_refine_ls_number_parameters 167
_refine_ls_number_reflns 3568
_refine_ls_number_restraints 0
_refine_ls_restrained_S_all 1.067
_refine_ls_R_factor_all 0.0528
_refine_ls_R_factor_gt 0.0395
_refine_ls_shift/su_max 0.000
_refine_ls_shift/su_mean 0.000
_refine_ls_structure_factor_coef Fsqd
_refine_ls_weighting_details 'calc w=1/[\s^2^(Fo^2^)+(0.0584P)^2^+0.2530P] where P=(Fo^2^+2Fc^2^)/3'
_refine_ls_weighting_scheme calc
_refine_ls_wR_factor_gt 0.1108
_refine_ls_wR_factor_ref 0.1197
_reflns_number_gt 2767
_reflns_number_total 3568
_reflns_threshold_expression I>2\s(I)
_cod_data_source_file bt6901.cif
_cod_data_source_block I
_cod_original_sg_symbol_H-M 'P 21/n'
_cod_database_code 2237768
_cod_database_fobs_code 2237768

loop_
_symmetry_equiv_pos_as_xyz
'x, y, z'
'-x+1/2, y+1/2, -z+1/2'
'-x, -y, -z'
'x-1/2, -y-1/2, z-1/2'

loop_
_atom_site_type_symbol
_atom_site_label
_atom_site_fract_x
_atom_site_fract_y
_atom_site_fract_z
_atom_site_U_iso_or_equiv
_atom_site_adp_type
_atom_site_calc_flag
_atom_site_refinement_flags
_atom_site_occupancy
_atom_site_symmetry_multiplicity
C C2 0.51697(13) 0.25960(11) 0.45502(13) 0.0430(3) Uani d . 1 1
C C3 0.42704(13) 0.16143(11) 0.43872(12) 0.0418(3) Uani d . 1 1
H H3A 0.4703 0.0989 0.4767 0.050 Uiso calc R 1 1
H H3B 0.3511 0.1759 0.4822 0.050 Uiso calc R 1 1
C C4 0.38266(12) 0.12997(12) 0.31006(12) 0.0421(3) Uani d . 1 1
H H4 0.3297 0.1897 0.2751 0.051 Uiso calc R 1 1
C C6 0.61213(12) 0.07242(11) 0.29286(11) 0.0378(3) Uani d . 1 1
C C7 0.65316(15) -0.02988(12) 0.25761(13) 0.0472(3) Uani d . 1 1
H H7 0.5998 -0.0720 0.2055 0.057 Uiso calc R 1 1
C C8 0.77192(16) -0.06946(13) 0.29912(15) 0.0557(4) Uani d . 1 1
H H8 0.7995 -0.1377 0.2749 0.067 Uiso calc R 1 1
C C9 0.84918(16) -0.00669(15) 0.37691(16) 0.0584(4) Uani d . 1 1
H H9 0.9311 -0.0314 0.4026 0.070 Uiso calc R 1 1
C C10 0.80708(14) 0.09221(13) 0.41727(13) 0.0490(3) Uani d . 1 1
H H10 0.8600 0.1321 0.4720 0.059 Uiso calc R 1 1
C C11 0.68638(12) 0.13399(11) 0.37769(11) 0.0373(3) Uani d . 1 1
C C12 0.5320(2) 0.28786(16) 0.58975(16) 0.0687(5) Uani d . 1 1
H H12A 0.5650 0.2257 0.6344 0.103 Uiso calc R 1 1
H H12B 0.4496 0.3078 0.6171 0.103 Uiso calc R 1 1
H H12C 0.5908 0.3478 0.6021 0.103 Uiso calc R 1 1
C C13 0.46332(16) 0.35866(13) 0.38470(19) 0.0635(5) Uani d . 1 1
H H13A 0.5217 0.4189 0.3970 0.095 Uiso calc R 1 1
H H13B 0.3810 0.3780 0.4127 0.095 Uiso calc R 1 1
H H13C 0.4535 0.3413 0.3002 0.095 Uiso calc R 1 1
C C14 0.30135(17) 0.02757(15) 0.30537(17) 0.0618(4) Uani d . 1 1
H H14A 0.2749 0.0108 0.2229 0.093 Uiso calc R 1 1
H H14B 0.2265 0.0389 0.3499 0.093 Uiso calc R 1 1
H H14C 0.3510 -0.0319 0.3404 0.093 Uiso calc R 1 1
C C15 0.48304(13) 0.14054(13) 0.11892(12) 0.0449(3) Uani d . 1 1
C C16 0.60674(15) 0.13616(16) 0.05310(14) 0.0554(4) Uani d . 1 1
H H16A 0.6253 0.0611 0.0327 0.067 Uiso calc R 1 1
H H16B 0.6780 0.1633 0.1057 0.067 Uiso calc R 1 1
N N1 0.64710(12) 0.23518(10) 0.41521(12) 0.0446(3) Uani d . 1 1
H H1 0.7043(18) 0.2675(14) 0.4580(16) 0.057(5) Uiso d . 1 1
N N5 0.49529(10) 0.11740(9) 0.23764(9) 0.0394(3) Uani d . 1 1
O O1 0.38003(10) 0.16453(13) 0.06665(10) 0.0683(4) Uani d . 1 1
Cl Cl1 0.59194(4) 0.21546(4) -0.07992(4) 0.06677(17) Uani d . 1 1

loop_
_atom_site_aniso_label
_atom_site_aniso_U_11
_atom_site_aniso_U_22
_atom_site_aniso_U_33
_atom_site_aniso_U_12
_atom_site_aniso_U_13
_atom_site_aniso_U_23
C2 0.0408(7) 0.0429(7) 0.0454(7) 0.0064(6) 0.0046(6) -0.0003(6)
C3 0.0388(7) 0.0465(7) 0.0405(7) 0.0047(6) 0.0059(5) 0.0050(5)
C4 0.0304(6) 0.0524(8) 0.0436(7) 0.0024(6) 0.0021(5) 0.0048(6)
C6 0.0312(6) 0.0460(7) 0.0359(6) 0.0047(5) -0.0011(5) 0.0016(5)
C7 0.0464(8) 0.0492(8) 0.0458(7) 0.0031(6) 0.0013(6) -0.0063(6)
C8 0.0541(9) 0.0532(8) 0.0599(9) 0.0185(7) 0.0053(7) -0.0055(7)
C9 0.0413(8) 0.0722(10) 0.0605(9) 0.0220(7) -0.0050(7) -0.0028(8)
C10 0.0371(7) 0.0616(9) 0.0467(7) 0.0073(6) -0.0082(6) -0.0028(6)
C11 0.0330(6) 0.0436(7) 0.0350(6) 0.0037(5) 0.0009(5) 0.0029(5)
C12 0.0760(12) 0.0747(12) 0.0563(10) -0.0039(9) 0.0107(9) -0.0193(8)
C13 0.0508(9) 0.0459(9) 0.0940(13) 0.0107(7) 0.0068(9) 0.0146(8)
C14 0.0490(9) 0.0716(11) 0.0649(10) -0.0161(8) 0.0047(7) -0.0021(8)
C15 0.0334(7) 0.0613(9) 0.0393(7) -0.0025(6) -0.0036(5) 0.0043(6)
C16 0.0420(8) 0.0808(11) 0.0434(7) -0.0005(7) 0.0018(6) 0.0056(7)
N1 0.0350(6) 0.0442(6) 0.0537(7) 0.0002(5) -0.0026(5) -0.0073(5)
N5 0.0294(5) 0.0513(6) 0.0369(5) 0.0030(5) -0.0025(4) 0.0014(5)
O1 0.0380(6) 0.1162(10) 0.0492(6) 0.0051(6) -0.0072(5) 0.0230(6)
Cl1 0.0581(3) 0.0963(4) 0.0461(2) -0.0130(2) 0.00504(18) 0.01223(19)

loop_
_atom_type_symbol
_atom_type_description
_atom_type_scat_dispersion_real
_atom_type_scat_dispersion_imag
_atom_type_scat_source
C C 0.0033 0.0016 'International Tables Vol C Tables 4.2.6.8 and 6.1.1.4'
H H 0.0000 0.0000 'International Tables Vol C Tables 4.2.6.8 and 6.1.1.4'
N N 0.0061 0.0033 'International Tables Vol C Tables 4.2.6.8 and 6.1.1.4'
O O 0.0106 0.0060 'International Tables Vol C Tables 4.2.6.8 and 6.1.1.4'
Cl Cl 0.1484 0.1585 'International Tables Vol C Tables 4.2.6.8 and 6.1.1.4'

loop_
_geom_angle_atom_site_label_1
_geom_angle_atom_site_label_2
_geom_angle_atom_site_label_3
_geom_angle
N1 C2 C3 111.68(11)
N1 C2 C13 108.47(12)
C3 C2 C13 111.52(12)
N1 C2 C12 107.62(13)
C3 C2 C12 108.31(12)
C13 C2 C12 109.14(14)
C4 C3 C2 117.06(11)
C4 C3 H3A 108.0
C2 C3 H3A 108.0
C4 C3 H3B 108.0
C2 C3 H3B 108.0
H3A C3 H3B 107.3
N5 C4 C14 110.96(12)
N5 C4 C3 109.75(10)
C14 C4 C3 112.07(12)
N5 C4 H4 108.0
C14 C4 H4 108.0
C3 C4 H4 108.0
C7 C6 C11 120.75(12)
C7 C6 N5 119.64(12)
C11 C6 N5 119.56(12)
C8 C7 C6 120.64(14)
C8 C7 H7 119.7
C6 C7 H7 119.7
C9 C8 C7 119.02(14)
C9 C8 H8 120.5
C7 C8 H8 120.5
C8 C9 C10 120.89(14)
C8 C9 H9 119.6
C10 C9 H9 119.6
C9 C10 C11 121.33(14)
C9 C10 H10 119.3
C11 C10 H10 119.3
N1 C11 C6 121.87(12)
N1 C11 C10 120.84(12)
C6 C11 C10 117.15(12)
C2 C12 H12A 109.5
C2 C12 H12B 109.5
H12A C12 H12B 109.5
C2 C12 H12C 109.5
H12A C12 H12C 109.5
H12B C12 H12C 109.5
C2 C13 H13A 109.5
C2 C13 H13B 109.5
H13A C13 H13B 109.5
C2 C13 H13C 109.5
H13A C13 H13C 109.5
H13B C13 H13C 109.5
C4 C14 H14A 109.5
C4 C14 H14B 109.5
H14A C14 H14B 109.5
C4 C14 H14C 109.5
H14A C14 H14C 109.5
H14B C14 H14C 109.5
O1 C15 N5 122.55(13)
O1 C15 C16 121.58(13)
N5 C15 C16 115.87(12)
C15 C16 Cl1 110.72(11)
C15 C16 H16A 109.5
Cl1 C16 H16A 109.5
C15 C16 H16B 109.5
Cl1 C16 H16B 109.5
H16A C16 H16B 108.1
C11 N1 C2 124.54(12)
C11 N1 H1 112.6(12)
C2 N1 H1 111.3(12)
C15 N5 C6 121.36(11)
C15 N5 C4 119.16(11)
C6 N5 C4 119.29(10)

loop_
_geom_bond_atom_site_label_1
_geom_bond_atom_site_label_2
_geom_bond_distance
C2 N1 1.4825(18)
C2 C3 1.527(2)
C2 C13 1.528(2)
C2 C12 1.532(2)
C3 C4 1.5199(19)
C3 H3A 0.9700
C3 H3B 0.9700
C4 N5 1.4734(16)
C4 C14 1.512(2)
C4 H4 0.9800
C6 C7 1.3896(19)
C6 C11 1.3971(18)
C6 N5 1.4327(16)
C7 C8 1.376(2)
C7 H7 0.9300
C8 C9 1.374(2)
C8 H8 0.9300
C9 C10 1.374(2)
C9 H9 0.9300
C10 C11 1.3979(18)
C10 H10 0.9300
C11 N1 1.3793(17)
C12 H12A 0.9600
C12 H12B 0.9600
C12 H12C 0.9600
C13 H13A 0.9600
C13 H13B 0.9600
C13 H13C 0.9600
C14 H14A 0.9600
C14 H14B 0.9600
C14 H14C 0.9600
C15 O1 1.2184(17)
C15 N5 1.3453(17)
C15 C16 1.523(2)
C16 Cl1 1.7656(16)
C16 H16A 0.9700
C16 H16B 0.9700
N1 H1 0.835(19)

loop_
_geom_hbond_atom_site_label_D
_geom_hbond_atom_site_label_H
_geom_hbond_atom_site_label_A
_geom_hbond_site_symmetry_A
_geom_hbond_distance_DH
_geom_hbond_distance_HA
_geom_hbond_distance_DA
_geom_hbond_angle_DHA
N1 H1 O1 4_666 0.835(19) 2.276(19) 3.1049(16) 171.5(17)

loop_
_geom_torsion_atom_site_label_1
_geom_torsion_atom_site_label_2
_geom_torsion_atom_site_label_3
_geom_torsion_atom_site_label_4
_geom_torsion
N1 C2 C3 C4 -70.58(15)
C13 C2 C3 C4 50.97(17)
C12 C2 C3 C4 171.08(13)
C2 C3 C4 N5 52.53(16)
C2 C3 C4 C14 176.30(12)
C11 C6 C7 C8 -4.6(2)
N5 C6 C7 C8 172.60(14)
C6 C7 C8 C9 0.5(2)
C7 C8 C9 C10 2.8(3)
C8 C9 C10 C11 -2.1(3)
C7 C6 C11 N1 -179.24(13)
N5 C6 C11 N1 3.60(19)
C7 C6 C11 C10 5.1(2)
N5 C6 C11 C10 -172.09(12)
C9 C10 C11 N1 -177.52(15)
C9 C10 C11 C6 -1.8(2)
O1 C15 C16 Cl1 21.9(2)
N5 C15 C16 Cl1 -157.53(12)
C6 C11 N1 C2 48.60(19)
C10 C11 N1 C2 -135.87(15)
C3 C2 N1 C11 -5.18(19)
C13 C2 N1 C11 -128.48(15)
C12 C2 N1 C11 113.57(15)
O1 C15 N5 C6 169.69(15)
C16 C15 N5 C6 -10.9(2)
O1 C15 N5 C4 -5.1(2)
C16 C15 N5 C4 174.26(13)
C7 C6 N5 C15 -63.37(18)
C11 C6 N5 C15 113.83(15)
C7 C6 N5 C4 111.44(15)
C11 C6 N5 C4 -71.37(16)
C14 C4 N5 C15 86.63(16)
C3 C4 N5 C15 -148.96(12)
C14 C4 N5 C6 -88.29(15)
C3 C4 N5 C6 36.11(17)
